data_7033963
loop_
_publ_author_name
'Tumanov, Nikolay A.'
'Safin, Damir A.'
'Richter, Bo'
'\/Lodziana, Zbigniew'
'Jensen, Torben R.'
'Garcia, Yann'
'Filinchuk, Yaroslav'

_publ_section_title
;
 Challenges in the synthetic routes to Mn(BH4)2: insight into intermediate
 compounds.
;
_journal_issue 14
_journal_name_full 'Dalton transactions (Cambridge, England : 2003)'
_journal_page_first 6571
_journal_page_last 6580
_journal_paper_doi 10.1039/c4dt03807j
_journal_volume 44
_journal_year 2015
_chemical_formula_moiety 'C15 H23 B2 Mn N3'
_chemical_formula_sum 'C15 H23 B2 Mn N3'
_chemical_formula_weight 321.92
_chemical_name_common 'manganese bisborohydride tris(pyridine)'
_chemical_name_systematic
;
 ?
;
_space_group_crystal_system monoclinic
_space_group_IT_number 15
_space_group_name_Hall '-C 2yc'
_space_group_name_H-M_alt 'C 1 2/c 1'
_symmetry_space_group_name_Hall '-C 2yc'
_symmetry_space_group_name_H-M 'C 1 2/c 1'
_atom_sites_solution_hydrogens mixed
_atom_sites_solution_primary direct
_atom_sites_solution_secondary difmap
_audit_creation_method SHELXL-2014
_audit_update_record
;
2014-02-06 deposited with the CCDC.
2015-02-10 downloaded from the CCDC.
;
_cell_angle_alpha 90
_cell_angle_beta 101.126(4)
_cell_angle_gamma 90
_cell_formula_units_Z 4
_cell_length_a 12.3618(4)
_cell_length_b 15.5064(5)
_cell_length_c 9.2859(4)
_cell_measurement_reflns_used 3680
_cell_measurement_temperature 150(2)
_cell_measurement_theta_max 26.0437
_cell_measurement_theta_min 2.8394
_cell_volume 1746.53(11)
_computing_cell_refinement 'CrysAlisPro (Agilent Technologies, 2013)'
_computing_data_reduction 'CrysAlisPro (Agilent Technologies, 2013)'
_computing_structure_refinement 'SHELXL-2014 (Sheldrick, 2014)'
_computing_structure_solution 'SHELXS-2014 (Sheldrick, 2014)'
_diffrn_ambient_temperature 150(2)
_diffrn_detector_area_resol_mean 6.666
_diffrn_measured_fraction_theta_full 0.994
_diffrn_measured_fraction_theta_max 0.977
_diffrn_measurement_device_type 'MAR345 image plate'
_diffrn_measurement_method '110 images, \D\F 1.5\% '
_diffrn_radiation_monochromator 'Xenocs Fox3D mirror'
_diffrn_radiation_source 'Rigaku UltraX 18 rotating anode'
_diffrn_radiation_type MoK\a
_diffrn_radiation_wavelength 0.71073
_diffrn_reflns_av_R_equivalents 0.0399
_diffrn_reflns_av_unetI/netI 0.0322
_diffrn_reflns_Laue_measured_fraction_full 0.994
_diffrn_reflns_Laue_measured_fraction_max 0.977
_diffrn_reflns_limit_h_max 15
_diffrn_reflns_limit_h_min -15
_diffrn_reflns_limit_k_max 18
_diffrn_reflns_limit_k_min -19
_diffrn_reflns_limit_l_max 11
_diffrn_reflns_limit_l_min -11
_diffrn_reflns_number 5423
_diffrn_reflns_point_group_measured_fraction_full 0.994
_diffrn_reflns_point_group_measured_fraction_max 0.977
_diffrn_reflns_theta_full 25.242
_diffrn_reflns_theta_max 26.100
_diffrn_reflns_theta_min 2.845
_exptl_absorpt_coefficient_mu 0.751
_exptl_absorpt_correction_T_max 1.00000
_exptl_absorpt_correction_T_min 0.94888
_exptl_absorpt_correction_type multi-scan
_exptl_absorpt_process_details
;
CrysAlisPro, Agilent Technologies,
Empirical absorption correction using spherical harmonics,
 implemented in SCALE3 ABSPACK scaling algorithm.
;
_exptl_crystal_colour colourless
_exptl_crystal_density_diffrn 1.224
_exptl_crystal_density_method 'not measured'
_exptl_crystal_description plate
_exptl_crystal_F_000 676
_exptl_crystal_size_max 0.31
_exptl_crystal_size_mid 0.16
_exptl_crystal_size_min 0.07
_refine_diff_density_max 0.538
_refine_diff_density_min -0.259
_refine_diff_density_rms 0.062
_refine_ls_extinction_method none
_refine_ls_goodness_of_fit_ref 1.092
_refine_ls_hydrogen_treatment mixed
_refine_ls_matrix_type full
_refine_ls_number_parameters 109
_refine_ls_number_reflns 1702
_refine_ls_number_restraints 10
_refine_ls_restrained_S_all 1.093
_refine_ls_R_factor_all 0.0434
_refine_ls_R_factor_gt 0.0388
_refine_ls_shift/su_max 0.001
_refine_ls_shift/su_mean 0.000
_refine_ls_structure_factor_coef Fsqd
_refine_ls_weighting_details 'w=1/[\s^2^(Fo^2^)+(0.1000P)^2^] where P=(Fo^2^+2Fc^2^)/3'
_refine_ls_weighting_scheme calc
_refine_ls_wR_factor_gt 0.1264
_refine_ls_wR_factor_ref 0.1330
_reflns_Friedel_coverage 0.000
_reflns_number_gt 1549
_reflns_number_total 1702
_reflns_threshold_expression 'I > 2\s(I)'
_cod_data_source_file c4dt03807j1.cif
_cod_data_source_block Mn_pyr_long_ba
_cod_depositor_comments
;Adding full bibliography for 7033961--7033963.cif.

The following automatic conversions were performed:

'_atom_sites_solution_secondary' value 'diffmap' was changed to
'difmap'.

Automatic conversion script
Id: cif_fix_values 6452 2018-10-05 10:23:21Z andrius 
;
_cod_database_code 7033963
_shelx_space_group_comment
;
The symmetry employed for this shelxl refinement is uniquely defined
by the following loop, which should always be used as a source of
symmetry information in preference to the above space-group names.
They are only intended as comments.
;
_shelx_estimated_absorpt_t_min 0.801
_shelx_estimated_absorpt_t_max 0.949
_shelxl_version_number 2014-1

loop_
_space_group_symop_operation_xyz
'x, y, z'
'-x, y, -z+1/2'
'x+1/2, y+1/2, z'
'-x+1/2, y+1/2, -z+1/2'
'-x, -y, -z'
'x, -y, z-1/2'
'-x+1/2, -y+1/2, -z'
'x+1/2, -y+1/2, z-1/2'

loop_
_atom_site_label
_atom_site_type_symbol
_atom_site_fract_x
_atom_site_fract_y
_atom_site_fract_z
_atom_site_U_iso_or_equiv
_atom_site_adp_type
_atom_site_occupancy
_atom_site_site_symmetry_order
_atom_site_calc_flag
_atom_site_refinement_flags_posn
_atom_site_refinement_flags_adp
_atom_site_refinement_flags_occupancy
Mn1 Mn 0.5000 0.69086(2) 0.7500 0.0228(2) Uani 1 2 d S T P
C5 C 0.59710(18) 0.76898(14) 0.4765(2) 0.0294(5) Uani 1 1 d . . .
H5 H 0.5844 0.8225 0.5200 0.035 Uiso 1 1 calc R U .
N1 N 0.57341(16) 0.69609(10) 0.5427(2) 0.0267(4) Uani 1 1 d . . .
C1 C 0.59435(19) 0.62153(15) 0.4806(2) 0.0340(5) Uani 1 1 d . . .
H1 H 0.5799 0.5691 0.5264 0.041 Uiso 1 1 calc R U .
C3 C 0.6584(2) 0.69303(14) 0.2848(3) 0.0366(6) Uani 1 1 d . . .
H3 H 0.6865 0.6919 0.1965 0.044 Uiso 1 1 calc R U .
C4 C 0.63883(18) 0.77040(16) 0.3490(2) 0.0319(5) Uani 1 1 d . . .
H4 H 0.6538 0.8236 0.3061 0.038 Uiso 1 1 calc R U .
B1 B 0.33074(17) 0.62031(15) 0.6131(2) 0.0232(5) Uani 1 1 d D . .
H1B H 0.3410(17) 0.6913(5) 0.610(2) 0.035 Uiso 1 1 d D U .
H1C H 0.3255(15) 0.5920(11) 0.5007(11) 0.035 Uiso 1 1 d D U .
H1D H 0.2535(10) 0.6027(12) 0.6543(18) 0.035 Uiso 1 1 d D U .
H1A H 0.4036(11) 0.5894(11) 0.6896(16) 0.035 Uiso 1 1 d D U .
C2 C 0.6363(2) 0.61719(17) 0.3520(3) 0.0393(6) Uani 1 1 d . . .
H2 H 0.6496 0.5630 0.3111 0.047 Uiso 1 1 calc R U .
N2 N 0.5000 0.83571(16) 0.7500 0.0244(5) Uani 1 2 d S T P
C6 C 0.41962(16) 0.87992(14) 0.6644(2) 0.0310(5) Uani 1 1 d . . .
H6 H 0.3622 0.8488 0.6033 0.037 Uiso 1 1 calc R U .
C7 C 0.4164(2) 0.96904(16) 0.6610(4) 0.0628(9) Uani 1 1 d . . .
H7 H 0.3583 0.9990 0.5991 0.075 Uiso 1 1 calc R U .
C8 C 0.5000 1.0125(2) 0.7500 0.091(2) Uani 1 2 d S T P
H8 H 0.5000 1.0738 0.7500 0.109 Uiso 1 2 calc R U P

loop_
_atom_site_aniso_label
_atom_site_aniso_U_11
_atom_site_aniso_U_22
_atom_site_aniso_U_33
_atom_site_aniso_U_23
_atom_site_aniso_U_13
_atom_site_aniso_U_12
Mn1 0.0225(3) 0.0214(3) 0.0233(3) 0.000 0.00171(19) 0.000
C5 0.0248(11) 0.0312(12) 0.0314(11) 0.0021(8) 0.0036(9) 0.0037(8)
N1 0.0234(10) 0.0296(10) 0.0261(9) -0.0007(6) 0.0028(7) -0.0008(6)
C1 0.0337(12) 0.0303(11) 0.0383(12) -0.0053(9) 0.0078(9) -0.0030(8)
C3 0.0275(12) 0.0542(16) 0.0282(12) -0.0044(9) 0.0059(10) -0.0012(9)
C4 0.0241(11) 0.0421(13) 0.0294(11) 0.0083(9) 0.0046(8) 0.0016(9)
B1 0.0138(9) 0.0378(12) 0.0166(9) 0.0003(9) -0.0004(7) -0.0059(8)
C2 0.0387(13) 0.0404(13) 0.0399(12) -0.0133(10) 0.0103(10) -0.0019(10)
N2 0.0227(12) 0.0241(11) 0.0258(12) 0.000 0.0037(9) 0.000
C6 0.0237(11) 0.0267(10) 0.0404(12) 0.0022(9) 0.0010(8) -0.0005(8)
C7 0.0423(16) 0.0279(13) 0.102(2) 0.0062(13) -0.0267(16) 0.0020(10)
C8 0.061(3) 0.0220(17) 0.160(5) 0.000 -0.051(3) 0.000

loop_
_atom_type_symbol
_atom_type_description
_atom_type_scat_dispersion_real
_atom_type_scat_dispersion_imag
_atom_type_scat_source
C C 0.0033 0.0016 'International Tables Vol C Tables 4.2.6.8 and 6.1.1.4'
H H 0.0000 0.0000 'International Tables Vol C Tables 4.2.6.8 and 6.1.1.4'
B B 0.0013 0.0007 'International Tables Vol C Tables 4.2.6.8 and 6.1.1.4'
N N 0.0061 0.0033 'International Tables Vol C Tables 4.2.6.8 and 6.1.1.4'
Mn Mn 0.3368 0.7283 'International Tables Vol C Tables 4.2.6.8 and 6.1.1.4'

loop_
_geom_angle_atom_site_label_1
_geom_angle_atom_site_label_2
_geom_angle_atom_site_label_3
_geom_angle
_geom_angle_site_symmetry_1
_geom_angle_site_symmetry_3
N2 Mn1 N1 87.96(4) . .
N2 Mn1 N1 87.96(4) . 2_656
N1 Mn1 N1 175.92(8) . 2_656
N2 Mn1 B1 116.14(5) . .
N1 Mn1 B1 90.96(6) . .
N1 Mn1 B1 90.83(6) 2_656 .
N2 Mn1 B1 116.14(6) . 2_656
N1 Mn1 B1 90.83(6) . 2_656
N1 Mn1 B1 90.96(6) 2_656 2_656
B1 Mn1 B1 127.72(11) . 2_656
N1 C5 C4 123.8(2) . .
C1 N1 C5 116.8(2) . .
C1 N1 Mn1 118.29(14) . .
C5 N1 Mn1 124.92(13) . .
N1 C1 C2 123.1(2) . .
C4 C3 C2 118.5(2) . .
C5 C4 C3 118.8(2) . .
C3 C2 C1 119.0(2) . .
C6 N2 C6 118.2(3) . 2_656
C6 N2 Mn1 120.88(14) . .
C6 N2 Mn1 120.88(14) 2_656 .
N2 C6 C7 122.8(2) . .
C8 C7 C6 117.6(3) . .
C7 C8 C7 121.1(4) 2_656 .

loop_
_geom_bond_atom_site_label_1
_geom_bond_atom_site_label_2
_geom_bond_distance
_geom_bond_site_symmetry_2
Mn1 N2 2.246(3) .
Mn1 N1 2.2823(19) .
Mn1 N1 2.2823(19) 2_656
Mn1 B1 2.483(2) .
Mn1 B1 2.483(2) 2_656
C5 N1 1.346(3) .
C5 C4 1.380(3) .
N1 C1 1.340(3) .
C1 C2 1.392(3) .
C3 C4 1.382(3) .
C3 C2 1.383(3) .
N2 C6 1.336(2) .
N2 C6 1.336(2) 2_656
C6 C7 1.383(3) .
C7 C8 1.369(3) .
C8 C7 1.369(3) 2_656

loop_
_geom_torsion_atom_site_label_1
_geom_torsion_atom_site_label_2
_geom_torsion_atom_site_label_3
_geom_torsion_atom_site_label_4
_geom_torsion
_geom_torsion_site_symmetry_1
_geom_torsion_site_symmetry_4
C4 C5 N1 C1 1.3(3) . .
C4 C5 N1 Mn1 -178.25(16) . .
C5 N1 C1 C2 -1.4(4) . .
Mn1 N1 C1 C2 178.27(18) . .
N1 C5 C4 C3 -0.4(3) . .
C2 C3 C4 C5 -0.6(4) . .
C4 C3 C2 C1 0.6(4) . .
N1 C1 C2 C3 0.4(4) . .
C6 N2 C6 C7 0.0(2) 2_656 .
Mn1 N2 C6 C7 -180.0(2) . .
N2 C6 C7 C8 0.0(4) . .
C6 C7 C8 C7 0.01(19) . 2_656
